data_4347234
loop_
_publ_author_name
'Kobalz, Merten'
'Lincke, J\"org'
'Kobalz, Karolin'
'Erhart, Oliver'
'Bergmann, Jens'
'L\"assig, Daniel'
'Lange, Marcus'
'M\"ollmer, Jens'
'Gl\"aser, Roger'
'Staudt, Reiner'
'Krautscheid, Harald'

_publ_section_title
;
 Paddle Wheel Based Triazolyl Isophthalate MOFs: Impact of Linker
 Modification on Crystal Structure and Gas Sorption Properties.
;
_journal_issue 6
_journal_name_full 'Inorganic chemistry'
_journal_page_first 3030
_journal_page_last 3039
_journal_paper_doi 10.1021/acs.inorgchem.5b02921
_journal_volume 55
_journal_year 2016
_chemical_formula_moiety 'C24 H18 Cu2 N6 O8'
_chemical_formula_sum 'C24 H18 Cu2 N6 O8'
_chemical_formula_weight 645.52
_space_group_IT_number 60
_space_group_name_Hall '-P 2n 2ab'
_space_group_name_H-M_alt 'P b c n'
_symmetry_cell_setting orthorhombic
_symmetry_Int_Tables_number 60
_symmetry_space_group_name_Hall '-P 2n 2ab'
_symmetry_space_group_name_H-M 'P b c n'
_atom_sites_solution_hydrogens geom
_atom_sites_solution_primary direct
_atom_sites_solution_secondary difmap
_audit_creation_method SHELXL-97
_cell_angle_alpha 90.00
_cell_angle_beta 90.00
_cell_angle_gamma 90.00
_cell_formula_units_Z 4
_cell_length_a 13.4593(10)
_cell_length_b 13.2047(12)
_cell_length_c 20.1844(19)
_cell_measurement_reflns_used 15570
_cell_measurement_temperature 293(2)
_cell_measurement_theta_max 28.01
_cell_measurement_theta_min 2.38
_cell_volume 3587.3(5)
_computing_cell_refinement 'STOE IPDS software'
_computing_data_collection 'STOE IPDS software'
_computing_data_reduction 'STOE X-AREA'
_computing_molecular_graphics 'DIAMOND 3.2'
_computing_publication_material 'WinGX publication routines (Farrugia, 1999)'
_computing_structure_refinement 'SHELXL-97 (Sheldrick, 1997)'
_computing_structure_solution SHELXS
_diffrn_ambient_temperature 293(2)
_diffrn_measured_fraction_theta_full 0.992
_diffrn_measured_fraction_theta_max 0.992
_diffrn_measurement_device_type 'STOE IPDS-1'
_diffrn_measurement_method 'omega scans'
_diffrn_radiation_monochromator graphite
_diffrn_radiation_source 'fine-focus sealed tube'
_diffrn_radiation_type MoK\a
_diffrn_radiation_wavelength 0.71073
_diffrn_reflns_av_R_equivalents 0.0508
_diffrn_reflns_av_sigmaI/netI 0.0437
_diffrn_reflns_limit_h_max 12
_diffrn_reflns_limit_h_min -17
_diffrn_reflns_limit_k_max 16
_diffrn_reflns_limit_k_min -17
_diffrn_reflns_limit_l_max 26
_diffrn_reflns_limit_l_min -26
_diffrn_reflns_number 19328
_diffrn_reflns_theta_full 27.96
_diffrn_reflns_theta_max 28.00
_diffrn_reflns_theta_min 2.38
_diffrn_standards_number none
_exptl_absorpt_coefficient_mu 1.229
_exptl_absorpt_correction_T_max 0.7247
_exptl_absorpt_correction_T_min 0.6200
_exptl_absorpt_correction_type numerical
_exptl_absorpt_process_details 'STOE X-RED'
_exptl_crystal_colour green
_exptl_crystal_density_diffrn 1.195
_exptl_crystal_density_method 'not measured'
_exptl_crystal_description prism
_exptl_crystal_F_000 1304
_exptl_crystal_size_max 0.43
_exptl_crystal_size_mid 0.29
_exptl_crystal_size_min 0.28
_refine_diff_density_max 1.199
_refine_diff_density_min -0.447
_refine_diff_density_rms 0.083
_refine_ls_extinction_method none
_refine_ls_goodness_of_fit_ref 0.906
_refine_ls_hydrogen_treatment riding
_refine_ls_matrix_type full
_refine_ls_number_parameters 182
_refine_ls_number_reflns 4288
_refine_ls_number_restraints 0
_refine_ls_restrained_S_all 0.906
_refine_ls_R_factor_all 0.0590
_refine_ls_R_factor_gt 0.0395
_refine_ls_shift/su_max 0.001
_refine_ls_shift/su_mean 0.000
_refine_ls_structure_factor_coef Fsqd
_refine_ls_weighting_details 'calc w=1/[\s^2^(Fo^2^)+(0.0692P)^2^+0.0000P] where P=(Fo^2^+2Fc^2^)/3'
_refine_ls_weighting_scheme calc
_refine_ls_wR_factor_gt 0.0991
_refine_ls_wR_factor_ref 0.1051
_reflns_number_gt 3037
_reflns_number_total 4288
_reflns_threshold_expression >2sigma(I)
_cod_data_source_file ic5b02921_si_002.cif
_cod_data_source_block compound_6
_cod_original_sg_symbol_H-M 'P bcn'
_cod_database_code 4347234

loop_
_symmetry_equiv_pos_as_xyz
'x, y, z'
'-x+1/2, -y+1/2, z+1/2'
'x+1/2, -y+1/2, -z'
'-x, y, -z+1/2'
'-x, -y, -z'
'x-1/2, y-1/2, -z-1/2'
'-x-1/2, y-1/2, z'
'x, -y, z-1/2'

loop_
_atom_site_label
_atom_site_type_symbol
_atom_site_fract_x
_atom_site_fract_y
_atom_site_fract_z
_atom_site_U_iso_or_equiv
_atom_site_adp_type
_atom_site_occupancy
_atom_site_symmetry_multiplicity
_atom_site_calc_flag
_atom_site_refinement_flags
_atom_site_disorder_assembly
_atom_site_disorder_group
C1 C 0.3912(2) 0.7118(2) 0.69192(12) 0.0232(5) Uani 1 1 d . . .
C2 C 0.3157(2) 0.6501(2) 0.65469(12) 0.0230(5) Uani 1 1 d . . .
C3 C 0.2487(2) 0.5890(2) 0.68843(12) 0.0260(5) Uani 1 1 d . . .
H3 H 0.2539 0.5819 0.7341 0.031 Uiso 1 1 calc R . .
C4 C 0.1742(2) 0.5385(2) 0.65442(12) 0.0246(6) Uani 1 1 d . . .
C5 C 0.1660(2) 0.5481(2) 0.58582(13) 0.0291(6) Uani 1 1 d . . .
H5 H 0.1156 0.5151 0.5628 0.035 Uiso 1 1 calc R . .
C6 C 0.2344(2) 0.6079(2) 0.55263(12) 0.0282(6) Uani 1 1 d . B .
C7 C 0.3094(2) 0.6584(2) 0.58557(12) 0.0267(5) Uani 1 1 d . . .
H7 H 0.3550 0.6974 0.5622 0.032 Uiso 1 1 calc R . .
C8 C 0.1040(2) 0.4691(2) 0.69036(12) 0.0231(5) Uani 1 1 d . . .
C9 C 0.1461(2) 0.6525(3) 0.44754(13) 0.0307(6) Uani 1 1 d . . .
H9 H 0.0870 0.6744 0.4666 0.037 Uiso 1 1 calc R . .
C10 C 0.2937(3) 0.5918(3) 0.43434(15) 0.0412(8) Uani 1 1 d . B .
C11 C 0.3924(4) 0.5449(5) 0.4484(2) 0.0719(16) Uani 1 1 d . . .
H11A H 0.3850 0.4965 0.4842 0.086 Uiso 1 1 calc R A 1
H11B H 0.4378 0.5973 0.4632 0.086 Uiso 1 1 calc R A 1
C12A C 0.4370(9) 0.4924(10) 0.3899(5) 0.086(2) Uiso 0.633(15) 1 d P B 1
H12A H 0.4503 0.5409 0.3557 0.129 Uiso 0.633(15) 1 calc PR B 1
H12B H 0.3914 0.4423 0.3737 0.129 Uiso 0.633(15) 1 calc PR B 1
H12C H 0.4979 0.4602 0.4029 0.129 Uiso 0.633(15) 1 calc PR B 1
C12B C 0.4099(16) 0.4434(17) 0.4079(9) 0.086(2) Uiso 0.367(15) 1 d P B 2
H12D H 0.4759 0.4189 0.4162 0.129 Uiso 0.367(15) 1 calc PR B 2
H12E H 0.4020 0.4566 0.3614 0.129 Uiso 0.367(15) 1 calc PR B 2
H12F H 0.3624 0.3934 0.4217 0.129 Uiso 0.367(15) 1 calc PR B 2
N1 N 0.16442(19) 0.6507(2) 0.38398(11) 0.0291(5) Uani 1 1 d . . .
N2 N 0.2584(2) 0.6107(3) 0.37540(12) 0.0417(7) Uani 1 1 d . . .
N3 N 0.22604(19) 0.6179(2) 0.48156(11) 0.0302(5) Uani 1 1 d . . .
O1 O 0.46519(16) 0.74270(17) 0.65990(9) 0.0299(5) Uani 1 1 d . . .
O2 O 0.37211(16) 0.72996(17) 0.75179(9) 0.0318(5) Uani 1 1 d . . .
O3 O 0.02466(17) 0.44659(17) 0.66225(10) 0.0312(5) Uani 1 1 d . . .
O4 O 0.13269(16) 0.43853(17) 0.74657(9) 0.0322(5) Uani 1 1 d . . .
Cu1 Cu 0.56211(2) 0.83849(2) 0.697460(13) 0.01754(11) Uani 1 1 d . . .

loop_
_atom_site_aniso_label
_atom_site_aniso_U_11
_atom_site_aniso_U_22
_atom_site_aniso_U_33
_atom_site_aniso_U_23
_atom_site_aniso_U_13
_atom_site_aniso_U_12
C1 0.0223(13) 0.0238(13) 0.0236(11) 0.0016(10) -0.0064(10) -0.0050(10)
C2 0.0223(13) 0.0273(14) 0.0196(10) -0.0002(9) -0.0052(9) -0.0067(11)
C3 0.0283(13) 0.0310(13) 0.0188(10) 0.0029(10) -0.0029(10) -0.0076(11)
C4 0.0246(14) 0.0291(14) 0.0202(10) 0.0035(10) -0.0017(9) -0.0073(11)
C5 0.0284(15) 0.0350(15) 0.0238(12) 0.0005(11) -0.0069(11) -0.0100(12)
C6 0.0277(15) 0.0389(17) 0.0181(11) 0.0046(10) -0.0037(10) -0.0080(13)
C7 0.0259(13) 0.0329(14) 0.0213(11) 0.0046(11) -0.0023(10) -0.0102(13)
C8 0.0223(12) 0.0247(13) 0.0222(11) 0.0011(10) 0.0009(10) -0.0054(10)
C9 0.0268(14) 0.0441(17) 0.0213(11) 0.0016(11) -0.0031(10) -0.0019(14)
C10 0.0301(17) 0.066(2) 0.0278(14) 0.0003(14) -0.0029(12) 0.0037(16)
C11 0.048(2) 0.121(5) 0.047(2) -0.009(2) -0.0117(19) 0.032(3)
N1 0.0232(12) 0.0430(15) 0.0210(10) 0.0019(9) -0.0046(8) -0.0011(11)
N2 0.0254(14) 0.073(2) 0.0271(11) 0.0022(13) 0.0003(10) 0.0076(14)
N3 0.0256(12) 0.0447(14) 0.0204(10) 0.0039(10) -0.0060(9) -0.0077(11)
O1 0.0240(10) 0.0405(12) 0.0251(9) -0.0045(8) -0.0015(7) -0.0121(9)
O2 0.0321(11) 0.0406(12) 0.0228(9) -0.0049(8) -0.0021(8) -0.0148(9)
O3 0.0273(11) 0.0346(11) 0.0316(10) 0.0088(8) -0.0056(8) -0.0126(9)
O4 0.0299(11) 0.0429(12) 0.0238(9) 0.0097(8) -0.0027(8) -0.0146(10)
Cu1 0.01403(15) 0.02345(16) 0.01515(14) -0.00022(11) 0.00025(10) -0.00013(13)

loop_
_atom_type_symbol
_atom_type_description
_atom_type_scat_dispersion_real
_atom_type_scat_dispersion_imag
_atom_type_scat_source
C C 0.0033 0.0016 'International Tables Vol C Tables 4.2.6.8 and 6.1.1.4'
H H 0.0000 0.0000 'International Tables Vol C Tables 4.2.6.8 and 6.1.1.4'
N N 0.0061 0.0033 'International Tables Vol C Tables 4.2.6.8 and 6.1.1.4'
O O 0.0106 0.0060 'International Tables Vol C Tables 4.2.6.8 and 6.1.1.4'
Cu Cu 0.3201 1.2651 'International Tables Vol C Tables 4.2.6.8 and 6.1.1.4'

loop_
_geom_angle_atom_site_label_1
_geom_angle_atom_site_label_2
_geom_angle_atom_site_label_3
_geom_angle
_geom_angle_site_symmetry_1
_geom_angle_site_symmetry_3
O1 C1 O2 126.5(2) . .
O1 C1 C2 117.1(2) . .
O2 C1 C2 116.4(2) . .
C3 C2 C7 119.6(2) . .
C3 C2 C1 120.6(2) . .
C7 C2 C1 119.7(2) . .
C4 C3 C2 120.4(2) . .
C4 C3 H3 119.8 . .
C2 C3 H3 119.8 . .
C3 C4 C5 120.3(2) . .
C3 C4 C8 120.6(2) . .
C5 C4 C8 119.0(2) . .
C6 C5 C4 118.6(3) . .
C6 C5 H5 120.7 . .
C4 C5 H5 120.7 . .
C7 C6 C5 121.9(2) . .
C7 C6 N3 119.3(2) . .
C5 C6 N3 118.8(2) . .
C6 C7 C2 119.1(2) . .
C6 C7 H7 120.5 . .
C2 C7 H7 120.5 . .
O3 C8 O4 126.5(2) . .
O3 C8 C4 117.7(2) . .
O4 C8 C4 115.8(2) . .
N1 C9 N3 110.0(3) . .
N1 C9 H9 125.0 . .
N3 C9 H9 125.0 . .
N2 C10 N3 110.2(3) . .
N2 C10 C11 125.2(3) . .
N3 C10 C11 124.6(3) . .
C10 C11 C12A 113.6(5) . .
C10 C11 C12B 112.6(8) . .
C12A C11 C12B 30.9(7) . .
C10 C11 H11A 108.8 . .
C12A C11 H11A 108.8 . .
C12B C11 H11A 80.9 . .
C10 C11 H11B 108.8 . .
C12A C11 H11B 108.8 . .
C12B C11 H11B 131.9 . .
H11A C11 H11B 107.7 . .
C11 C12A H12A 109.5 . .
C11 C12A H12B 109.5 . .
C11 C12A H12C 109.5 . .
C11 C12B H12D 109.5 . .
C11 C12B H12E 109.5 . .
H12D C12B H12E 109.5 . .
C11 C12B H12F 109.5 . .
H12D C12B H12F 109.5 . .
H12E C12B H12F 109.5 . .
C9 N1 N2 107.6(2) . .
C9 N1 Cu1 129.0(2) . 3_466
N2 N1 Cu1 121.08(17) . 3_466
C10 N2 N1 107.0(3) . .
C9 N3 C10 105.2(2) . .
C9 N3 C6 126.5(3) . .
C10 N3 C6 128.3(3) . .
C1 O1 Cu1 122.42(17) . .
C1 O2 Cu1 123.07(18) . 4_656
C8 O3 Cu1 121.01(18) . 7_655
C8 O4 Cu1 125.33(18) . 6_557
O1 Cu1 O2 91.76(10) . 4_656
O1 Cu1 O3 86.21(10) . 7_665
O2 Cu1 O3 167.72(9) 4_656 7_665
O1 Cu1 O4 164.97(9) . 6_667
O2 Cu1 O4 88.46(10) 4_656 6_667
O3 Cu1 O4 90.39(10) 7_665 6_667
O1 Cu1 N1 99.95(9) . 3_566
O2 Cu1 N1 99.10(9) 4_656 3_566
O3 Cu1 N1 93.18(9) 7_665 3_566
O4 Cu1 N1 94.85(9) 6_667 3_566
O1 Cu1 Cu1 83.81(6) . 4_656
O2 Cu1 Cu1 82.53(6) 4_656 4_656
O3 Cu1 Cu1 85.21(6) 7_665 4_656
O4 Cu1 Cu1 81.31(6) 6_667 4_656
N1 Cu1 Cu1 175.81(7) 3_566 4_656

loop_
_geom_bond_atom_site_label_1
_geom_bond_atom_site_label_2
_geom_bond_distance
_geom_bond_site_symmetry_2
C1 O1 1.255(3) .
C1 O2 1.259(3) .
C1 C2 1.504(3) .
C2 C3 1.388(4) .
C2 C7 1.402(3) .
C3 C4 1.387(4) .
C3 H3 0.9300 .
C4 C5 1.395(3) .
C4 C8 1.503(4) .
C5 C6 1.385(4) .
C5 H5 0.9300 .
C6 C7 1.381(4) .
C6 N3 1.445(3) .
C7 H7 0.9300 .
C8 O3 1.245(3) .
C8 O4 1.264(3) .
C9 N1 1.307(3) .
C9 N3 1.356(4) .
C9 H9 0.9300 .
C10 N2 1.305(4) .
C10 N3 1.363(4) .
C10 C11 1.492(5) .
C11 C12A 1.494(10) .
C11 C12B 1.587(19) .
C11 H11A 0.9700 .
C11 H11B 0.9700 .
C12A H12A 0.9600 .
C12A H12B 0.9600 .
C12A H12C 0.9600 .
C12B H12D 0.9600 .
C12B H12E 0.9600 .
C12B H12F 0.9600 .
N1 N2 1.382(4) .
N1 Cu1 2.149(2) 3_466
O1 Cu1 1.969(2) .
O2 Cu1 1.971(2) 4_656
O3 Cu1 1.977(2) 7_655
O4 Cu1 1.981(2) 6_557
Cu1 O2 1.971(2) 4_656
Cu1 O3 1.977(2) 7_665
Cu1 O4 1.981(2) 6_667
Cu1 N1 2.149(2) 3_566
Cu1 Cu1 2.7008(6) 4_656
